data_4115361
loop_
_publ_author_name
'Hsiu-Yi Chao'
'Wei Lu'
'Yanqin Li'
'Michael C. W. Chan'
'Chi-Ming Che'
'Kung-Kai Cheung'
'Nianyong Zhu'

_publ_section_title
;
 Organic Triplet Emissions of Arylacetylide Moieties Harnessed through
 Coordination to [Au(PCy3)]+. Effect of Molecular Structure upon
 Photoluminescent Properties
;
_journal_name_full 'Journal of the American Chemical Society'
_journal_page_first 14696
_journal_page_last 14706
_journal_paper_doi 10.1021/ja0209417
_journal_volume 124
_journal_year 2002
_chemical_formula_moiety 'C34 H42 Au P '
_chemical_formula_sum 'C34 H42 Au P'
_chemical_formula_weight 678.65
_space_group_IT_number 61
_symmetry_cell_setting orthorhombic
_symmetry_Int_Tables_number 61
_symmetry_space_group_name_Hall '-P 2ac 2ab'
_symmetry_space_group_name_H-M 'P b c a'
_audit_creation_date 'Wed Oct 25 15:38:26 2000'
_audit_creation_method 'from TEXRAY.INF file'
_cell_angle_alpha 90
_cell_angle_beta 90
_cell_angle_gamma 90
_cell_formula_units_Z 8
_cell_length_a 18.663(3)
_cell_length_b 19.047(3)
_cell_length_c 16.774(3)
_cell_measurement_reflns_used 0
_cell_measurement_temperature 301.2
_cell_measurement_theta_max 0.0
_cell_measurement_theta_min 0.0
_cell_volume 5962.7(17)
_computing_cell_refinement 'MAR Data Collection Software & DENZO'
_computing_data_collection 'MAR Data Collection Software & DENZO'
_computing_data_reduction teXsan
_computing_publication_material teXsan
_computing_structure_refinement teXsan
_computing_structure_solution 'DIRDIF92 (PATTY)'
_diffrn_ambient_temperature 301.2
_diffrn_measurement_device 'MAR IPDS'
_diffrn_measurement_method oscillation
_diffrn_orient_matrix_UB_11 0.00000
_diffrn_orient_matrix_UB_12 0.00000
_diffrn_orient_matrix_UB_13 0.00000
_diffrn_orient_matrix_UB_21 0.00000
_diffrn_orient_matrix_UB_22 0.00000
_diffrn_orient_matrix_UB_23 0.00000
_diffrn_orient_matrix_UB_31 0.00000
_diffrn_orient_matrix_UB_32 0.00000
_diffrn_orient_matrix_UB_33 0.00000
_diffrn_radiation_detector imaging_plate
_diffrn_radiation_monochromator graphite
_diffrn_radiation_source 'X-ray tube'
_diffrn_radiation_type MoKalpha
_diffrn_radiation_wavelength 0.7107
_diffrn_reflns_av_R_equivalents 0.00
_diffrn_reflns_limit_h_max 22
_diffrn_reflns_limit_h_min 0
_diffrn_reflns_limit_k_max 23
_diffrn_reflns_limit_k_min 0
_diffrn_reflns_limit_l_max 20
_diffrn_reflns_limit_l_min 0
_diffrn_reflns_number 6138
_diffrn_reflns_theta_max 25.62
_diffrn_standards_decay_% 0.00
_diffrn_standards_interval_count 0
_diffrn_standards_number 0
_exptl_absorpt_coefficient_mu 5.025
_exptl_absorpt_correction_type none
_exptl_crystal_colour yellow
_exptl_crystal_density_diffrn 1.512
_exptl_crystal_density_meas 0.000
_exptl_crystal_description prism
_exptl_crystal_F_000 2720.00
_exptl_crystal_size_max 0.250
_exptl_crystal_size_mid 0.150
_exptl_crystal_size_min 0.070
_refine_diff_density_max 1.03
_refine_diff_density_min -0.96
_refine_ls_extinction_coef 1.20837
_refine_ls_extinction_method Zachariasen_type_2_gaussian_isotropic
_refine_ls_goodness_of_fit_obs 1.630
_refine_ls_hydrogen_treatment noref
_refine_ls_matrix_type full
_refine_ls_number_parameters 325
_refine_ls_number_reflns 4300
_refine_ls_number_restraints 0
_refine_ls_R_factor_obs 0.0297
_refine_ls_shift/esd_max 0.0630
_refine_ls_structure_factor_coef F
_refine_ls_weighting_scheme sigma
_refine_ls_wR_factor_obs 0.0399
_reflns_number_observed 4300
_reflns_number_total 6138
_reflns_observed_criterion 3.00
_cod_data_source_file ja0209417_06.cif
_cod_data_source_block ip884_C34H42P1Au1_22102000_Compound_4
_cod_original_cell_volume 5962(1)
_cod_original_sg_symbol_H-M 'P b c a '
_cod_original_formula_sum 'C34 H42 Au P '
_cod_database_code 4115361

loop_
_symmetry_equiv_pos_as_xyz
'   +x,   +y,   +z'
'1/2+x,1/2-y,   -z'
'   -x,1/2+y,1/2-z'
'1/2-x,   -y,1/2+z'
'   -x,   -y,   -z'
'1/2-x,1/2+y,   +z'
'   +x,1/2-y,1/2+z'
'1/2+x,   +y,1/2-z'

loop_
_atom_site_aniso_label
_atom_site_aniso_U_11
_atom_site_aniso_U_22
_atom_site_aniso_U_33
_atom_site_aniso_U_12
_atom_site_aniso_U_13
_atom_site_aniso_U_23
Au(1) 0.0406(1) 0.0543(1) 0.0541(1) 0.00133(7) -0.01155(7) -0.00100(7)
P(1) 0.0374(5) 0.0492(6) 0.0487(6) -0.0022(4) -0.0073(5) 0.0004(5)
C(1) 0.053(3) 0.060(3) 0.060(3) 0.003(2) -0.010(2) -0.001(2)
C(2) 0.043(2) 0.056(2) 0.052(3) 0.003(2) -0.006(2) 0.000(2)
C(3) 0.038(2) 0.058(3) 0.045(2) -0.002(2) -0.004(2) 0.003(2)
C(4) 0.048(2) 0.056(2) 0.054(3) 0.006(2) -0.007(2) -0.005(2)
C(5) 0.047(2) 0.054(2) 0.058(3) 0.006(2) -0.006(2) 0.000(2)
C(6) 0.038(2) 0.060(3) 0.051(3) 0.001(2) -0.004(2) 0.004(2)
C(7) 0.044(2) 0.058(2) 0.054(3) 0.001(2) -0.004(2) -0.008(2)
C(8) 0.038(2) 0.055(2) 0.057(3) 0.005(2) 0.001(2) 0.001(2)
C(9) 0.049(2) 0.066(3) 0.058(3) 0.003(2) -0.010(2) -0.004(2)
C(10) 0.045(2) 0.072(3) 0.062(3) 0.003(2) -0.011(2) 0.000(2)
C(11) 0.040(2) 0.071(3) 0.055(3) -0.002(2) -0.009(2) 0.005(2)
C(12) 0.048(2) 0.061(3) 0.060(3) -0.005(2) -0.004(2) 0.002(2)
C(13) 0.051(2) 0.061(3) 0.073(3) 0.008(2) -0.004(2) 0.008(3)
C(14) 0.045(2) 0.076(3) 0.076(4) -0.001(2) -0.016(2) 0.012(3)
C(15) 0.060(3) 0.078(4) 0.080(4) -0.005(3) -0.027(3) -0.008(3)
C(16) 0.062(3) 0.069(3) 0.080(4) 0.012(2) -0.020(3) -0.005(3)
C(17) 0.056(2) 0.052(2) 0.065(3) -0.007(2) -0.010(2) 0.005(2)
C(18) 0.080(3) 0.060(3) 0.105(5) -0.015(3) -0.021(3) 0.009(3)
C(19) 0.097(4) 0.055(3) 0.098(5) -0.015(3) 0.004(3) 0.010(3)
C(20) 0.121(5) 0.055(3) 0.106(5) 0.009(3) 0.011(4) 0.019(3)
C(21) 0.097(5) 0.073(4) 0.141(7) -0.002(3) -0.038(4) 0.040(4)
C(22) 0.079(3) 0.054(3) 0.092(4) -0.002(2) -0.033(3) 0.013(3)
C(23) 0.040(2) 0.055(2) 0.045(2) 0.002(2) -0.006(2) 0.000(2)
C(24) 0.058(3) 0.051(2) 0.088(4) 0.008(2) 0.014(3) 0.000(2)
C(25) 0.049(3) 0.079(4) 0.103(5) 0.000(2) 0.017(3) -0.005(3)
C(26) 0.067(3) 0.071(3) 0.080(4) -0.006(3) 0.017(3) 0.002(3)
C(27) 0.074(3) 0.062(3) 0.067(3) -0.011(2) 0.008(2) -0.001(2)
C(28) 0.060(3) 0.056(3) 0.061(3) 0.002(2) 0.009(2) -0.002(2)
C(29) 0.047(2) 0.064(3) 0.050(3) 0.002(2) 0.000(2) 0.000(2)
C(30) 0.070(3) 0.073(3) 0.069(4) 0.000(3) 0.008(3) -0.007(3)
C(31) 0.087(4) 0.081(4) 0.075(4) -0.003(3) 0.014(3) -0.020(3)
C(32) 0.076(3) 0.099(4) 0.073(4) 0.033(3) 0.010(3) -0.007(3)
C(33) 0.064(3) 0.122(5) 0.103(5) -0.004(3) 0.030(3) -0.017(4)
C(34) 0.052(3) 0.095(4) 0.095(5) -0.004(3) 0.014(3) -0.014(3)

loop_
_atom_site_label
_atom_site_fract_x
_atom_site_fract_y
_atom_site_fract_z
_atom_site_U_iso_or_equiv
_atom_site_thermal_displace_type
Au(1) 0.082806(9) 0.095787(9) 0.21211(1) 0.0497 Uij
P(1) 0.16382(6) 0.08955(5) 0.31367(7) 0.0451 Uij
C(1) 0.0091(2) 0.1006(2) 0.1251(3) 0.0575 Uij
C(2) -0.0368(2) 0.1018(2) 0.0768(3) 0.0507 Uij
C(3) -0.0943(2) 0.1053(2) 0.0204(3) 0.0470 Uij
C(4) -0.1385(2) 0.1642(2) 0.0156(3) 0.0527 Uij
C(5) -0.1950(2) 0.1667(2) -0.0360(3) 0.0528 Uij
C(6) -0.2105(2) 0.1103(2) -0.0857(3) 0.0497 Uij
C(7) -0.1658(2) 0.0520(2) -0.0828(3) 0.0519 Uij
C(8) -0.1093(2) 0.0491(2) -0.0309(3) 0.0499 Uij
C(9) -0.2726(2) 0.1137(2) -0.1374(3) 0.0574 Uij
C(10) -0.3252(2) 0.1207(3) -0.1765(3) 0.0595 Uij
C(11) -0.3893(2) 0.1321(3) -0.2211(3) 0.0554 Uij
C(12) -0.4263(2) 0.1946(3) -0.2128(3) 0.0563 Uij
C(13) -0.4886(2) 0.2064(2) -0.2547(3) 0.0617 Uij
C(14) -0.5143(2) 0.1565(3) -0.3058(3) 0.0659 Uij
C(15) -0.4791(3) 0.0945(3) -0.3145(4) 0.0727 Uij
C(16) -0.4167(3) 0.0814(3) -0.2721(4) 0.0702 Uij
C(17) 0.1839(2) -0.0021(2) 0.3420(3) 0.0576 Uij
C(18) 0.1199(3) -0.0490(3) 0.3549(4) 0.0817 Uij
C(19) 0.1424(3) -0.1245(3) 0.3648(4) 0.0834 Uij
C(20) 0.1960(4) -0.1334(3) 0.4295(4) 0.0942 Uij
C(21) 0.2588(4) -0.0869(3) 0.4219(5) 0.1035 Uij
C(22) 0.2384(3) -0.0096(2) 0.4093(4) 0.0749 Uij
C(23) 0.2510(2) 0.1249(3) 0.2842(2) 0.0467 Uij
C(24) 0.2879(3) 0.0768(3) 0.2237(3) 0.0659 Uij
C(25) 0.3613(3) 0.1042(3) 0.1975(4) 0.0768 Uij
C(26) 0.3551(3) 0.1777(3) 0.1642(4) 0.0726 Uij
C(27) 0.3196(3) 0.2260(3) 0.2220(3) 0.0673 Uij
C(28) 0.2461(2) 0.1988(2) 0.2457(3) 0.0591 Uij
C(29) 0.1311(2) 0.1324(2) 0.4048(3) 0.0536 Uij
C(30) 0.1430(3) 0.2107(3) 0.4108(3) 0.0707 Uij
C(31) 0.1129(3) 0.2419(3) 0.4876(4) 0.0811 Uij
C(32) 0.0340(3) 0.2249(3) 0.4970(4) 0.0825 Uij
C(33) 0.0223(3) 0.1481(4) 0.4927(4) 0.0961 Uij
C(34) 0.0509(3) 0.1172(3) 0.4142(4) 0.0808 Uij
H(1) -0.1293 0.2033 0.0490 0.0629 Uij
H(2) -0.2240 0.2077 -0.0381 0.0630 Uij
H(3) -0.1746 0.0136 -0.1173 0.0619 Uij
H(4) -0.0800 0.0084 -0.0298 0.0592 Uij
H(5) -0.4086 0.2300 -0.1778 0.0668 Uij
H(6) -0.5136 0.2494 -0.2479 0.0727 Uij
H(7) -0.5567 0.1654 -0.3352 0.0773 Uij
H(8) -0.4977 0.0596 -0.3496 0.0844 Uij
H(9) -0.3929 0.0379 -0.2783 0.0830 Uij
H(10) 0.2073 -0.0215 0.2965 0.0680 Uij
H(11) 0.0957 -0.0341 0.4022 0.0933 Uij
H(12) 0.0885 -0.0451 0.3109 0.0933 Uij
H(13) 0.1013 -0.1519 0.3769 0.0973 Uij
H(14) 0.1629 -0.1403 0.3163 0.0973 Uij
H(15) 0.1729 -0.1238 0.4790 0.1078 Uij
H(16) 0.2116 -0.1810 0.4292 0.1078 Uij
H(17) 0.2874 -0.0907 0.4687 0.1150 Uij
H(18) 0.2868 -0.1019 0.3771 0.1150 Uij
H(19) 0.2800 0.0168 0.3970 0.0863 Uij
H(20) 0.2177 0.0079 0.4575 0.0863 Uij
H(21) 0.2804 0.1282 0.3304 0.0560 Uij
H(22) 0.2939 0.0317 0.2471 0.0780 Uij
H(23) 0.2581 0.0729 0.1779 0.0780 Uij
H(24) 0.3926 0.1045 0.2420 0.0896 Uij
H(25) 0.3801 0.0739 0.1575 0.0896 Uij
H(26) 0.4016 0.1950 0.1527 0.0858 Uij
H(27) 0.3276 0.1763 0.1165 0.0858 Uij
H(28) 0.3486 0.2301 0.2681 0.0799 Uij
H(29) 0.3144 0.2710 0.1978 0.0799 Uij
H(30) 0.2168 0.1959 0.1993 0.0702 Uij
H(31) 0.2251 0.2304 0.2826 0.0702 Uij
H(32) 0.1550 0.1112 0.4487 0.0638 Uij
H(33) 0.1931 0.2197 0.4090 0.0847 Uij
H(34) 0.1204 0.2328 0.3668 0.0847 Uij
H(35) 0.1387 0.2235 0.5316 0.0955 Uij
H(36) 0.1188 0.2916 0.4860 0.0955 Uij
H(37) 0.0177 0.2414 0.5472 0.0957 Uij
H(38) 0.0075 0.2472 0.4557 0.0957 Uij
H(39) 0.0460 0.1263 0.5357 0.1100 Uij
H(40) -0.0278 0.1390 0.4956 0.1100 Uij
H(41) 0.0259 0.1377 0.3704 0.0946 Uij
H(42) 0.0436 0.0680 0.4139 0.0946 Uij

loop_
_atom_type_symbol
_atom_type_oxidation_number
_atom_type_number_in_cell
_atom_type_scat_dispersion_real
_atom_type_scat_dispersion_imag
_atom_type_scat_source
C 0 272 0.003 0.002 'International Tables'
H 0 336 0.000 0.000 'International Tables'
P 0 8 0.102 0.094 'International Tables'
Au 0 8 -2.013 8.802 'International Tables'

loop_
_geom_angle_atom_site_label_1
_geom_angle_atom_site_label_2
_geom_angle_atom_site_label_3
_geom_angle
_geom_angle_publ_flag
P(1) Au(1) C(1) 178.2(1) yes
Au(1) P(1) C(17) 112.1(1) yes
Au(1) P(1) C(23) 111.7(1) yes
Au(1) P(1) C(29) 112.2(1) yes
C(17) P(1) C(23) 103.7(2) yes
C(17) P(1) C(29) 105.9(2) yes
C(23) P(1) C(29) 110.9(2) yes
Au(1) C(1) C(2) 176.4(4) yes
C(1) C(2) C(3) 177.6(5) yes
C(2) C(3) C(4) 121.1(4) yes
C(2) C(3) C(8) 121.5(4) yes
C(4) C(3) C(8) 117.4(4) yes
C(3) C(4) C(5) 121.4(4) yes
C(4) C(5) C(6) 120.9(4) yes
C(5) C(6) C(7) 118.2(4) yes
C(5) C(6) C(9) 119.3(4) yes
C(7) C(6) C(9) 122.5(4) yes
C(6) C(7) C(8) 121.2(4) yes
C(3) C(8) C(7) 120.9(4) yes
C(6) C(9) C(10) 175.1(5) yes
C(9) C(10) C(11) 177.1(6) yes
C(10) C(11) C(12) 119.8(5) yes
C(10) C(11) C(16) 121.7(5) yes
C(12) C(11) C(16) 118.5(4) yes
C(11) C(12) C(13) 120.7(5) yes
C(12) C(13) C(14) 120.2(4) yes
C(13) C(14) C(15) 120.2(4) yes
C(14) C(15) C(16) 120.4(5) yes
C(11) C(16) C(15) 120.0(5) yes
P(1) C(17) C(18) 115.8(3) yes
P(1) C(17) C(22) 114.4(3) yes
C(18) C(17) C(22) 111.5(4) yes
C(17) C(18) C(19) 111.1(5) yes
C(18) C(19) C(20) 112.2(5) yes
C(19) C(20) C(21) 113.8(5) yes
C(20) C(21) C(22) 113.0(5) yes
C(17) C(22) C(21) 110.9(4) yes
P(1) C(23) C(24) 111.1(3) yes
P(1) C(23) C(28) 113.2(3) yes
C(24) C(23) C(28) 107.0(4) yes
C(23) C(24) C(25) 112.9(4) yes
C(24) C(25) C(26) 110.8(4) yes
C(25) C(26) C(27) 111.3(5) yes
C(26) C(27) C(28) 111.1(4) yes
C(23) C(28) C(27) 111.5(4) yes
P(1) C(29) C(30) 116.5(3) yes
P(1) C(29) C(34) 109.0(3) yes
C(30) C(29) C(34) 108.9(4) yes
C(29) C(30) C(31) 112.8(4) yes
C(30) C(31) C(32) 111.3(5) yes
C(31) C(32) C(33) 110.4(4) yes
C(32) C(33) C(34) 111.6(5) yes
C(29) C(34) C(33) 110.7(5) yes

loop_
_geom_bond_atom_site_label_1
_geom_bond_atom_site_label_2
_geom_bond_distance
_geom_bond_publ_flag
Au(1) P(1) 2.281(1) yes
Au(1) C(1) 2.007(5) yes
P(1) C(17) 1.848(4) yes
P(1) C(23) 1.828(4) yes
P(1) C(29) 1.837(5) yes
C(1) C(2) 1.180(6) yes
C(2) C(3) 1.432(6) yes
C(3) C(4) 1.396(6) yes
C(3) C(8) 1.401(6) yes
C(4) C(5) 1.366(6) yes
C(5) C(6) 1.391(6) yes
C(6) C(7) 1.388(6) yes
C(6) C(9) 1.450(6) yes
C(7) C(8) 1.369(6) yes
C(9) C(10) 1.188(6) yes
C(10) C(11) 1.427(6) yes
C(11) C(12) 1.384(7) yes
C(11) C(16) 1.388(7) yes
C(12) C(13) 1.378(6) yes
C(13) C(14) 1.367(7) yes
C(14) C(15) 1.360(7) yes
C(15) C(16) 1.387(7) yes
C(17) C(18) 1.507(7) yes
C(17) C(22) 1.525(6) yes
C(18) C(19) 1.508(8) yes
C(19) C(20) 1.484(9) yes
C(20) C(21) 1.476(9) yes
C(21) C(22) 1.536(6) yes
C(23) C(24) 1.533(6) yes
C(23) C(28) 1.551(6) yes
C(24) C(25) 1.530(7) yes
C(25) C(26) 1.512(7) yes
C(26) C(27) 1.492(7) yes
C(27) C(28) 1.519(6) yes
C(29) C(30) 1.510(7) yes
C(29) C(34) 1.534(7) yes
C(30) C(31) 1.525(7) yes
C(31) C(32) 1.515(9) yes
C(32) C(33) 1.482(8) yes
C(33) C(34) 1.538(8) yes
